data_4502321
loop_
_publ_author_name
'Li, Xinfa'
'Liu, Tianfu'
'Lin, Qipu'
'Cao, Rong'

_publ_section_title
;
 Rare Earth Metal Oxalatophosphonates: Syntheses, Structure Diversity, and
 Photoluminescence Properties
;
_journal_issue 2
_journal_name_full 'Crystal Growth &amp; Design'
_journal_page_first 608
_journal_paper_doi 10.1021/cg900995u
_journal_volume 10
_journal_year 2010
_chemical_formula_sum 'C11 H21 N O17 P Tb2'
_chemical_formula_weight 788.10
_chemical_name_systematic
; 
 ? 
;
_space_group_IT_number 2
_symmetry_cell_setting triclinic
_symmetry_space_group_name_Hall '-P 1'
_symmetry_space_group_name_H-M 'P -1'
_atom_sites_solution_hydrogens geom
_atom_sites_solution_primary direct
_atom_sites_solution_secondary difmap
_audit_creation_method SHELXL-97
_cell_angle_alpha 73.492(11)
_cell_angle_beta 69.486(9)
_cell_angle_gamma 66.600(9)
_cell_formula_units_Z 2
_cell_length_a 9.597(2)
_cell_length_b 10.525(2)
_cell_length_c 12.360(3)
_cell_measurement_reflns_used 3034
_cell_measurement_temperature 293(2)
_cell_measurement_theta_max 27.4835
_cell_measurement_theta_min 2.4014
_cell_volume 1057.8(4)
_computing_cell_refinement 'CrystalClear (Rigaku Inc., 2007)'
_computing_data_collection 'CrystalClear (Rigaku Inc., 2007)'
_computing_data_reduction 'CrystalClear (Rigaku Inc., 2007)'
_computing_molecular_graphics 'Bruker SHELXTL'
_computing_publication_material 'Bruker SHELXTL'
_computing_structure_refinement 'SHELXL-97 (Sheldrick, 1997)'
_computing_structure_solution 'SHELXS-97 (Sheldrick, 1990)'
_diffrn_ambient_temperature 293(2)
_diffrn_measured_fraction_theta_full 0.937
_diffrn_measured_fraction_theta_max 0.937
_diffrn_measurement_device_type 'CCD area detector'
_diffrn_measurement_method '\w scans'
_diffrn_radiation_monochromator graphite
_diffrn_radiation_source 'fine-focus sealed tube'
_diffrn_radiation_type MoK\a
_diffrn_radiation_wavelength 0.71073
_diffrn_reflns_av_R_equivalents 0.0421
_diffrn_reflns_av_sigmaI/netI 0.0426
_diffrn_reflns_limit_h_max 12
_diffrn_reflns_limit_h_min -12
_diffrn_reflns_limit_k_max 13
_diffrn_reflns_limit_k_min -13
_diffrn_reflns_limit_l_max 16
_diffrn_reflns_limit_l_min -12
_diffrn_reflns_number 7863
_diffrn_reflns_theta_full 27.49
_diffrn_reflns_theta_max 27.49
_diffrn_reflns_theta_min 2.14
_diffrn_standards_interval_count none
_diffrn_standards_interval_time none
_exptl_absorpt_coefficient_mu 6.792
_exptl_absorpt_correction_T_max 0.316
_exptl_absorpt_correction_T_min 0.262
_exptl_absorpt_correction_type multi-scan
_exptl_absorpt_process_details 'CrystalClear (Rigaku Inc., 2007)'
_exptl_crystal_colour Colorless
_exptl_crystal_density_diffrn 2.474
_exptl_crystal_density_method 'not measured'
_exptl_crystal_description Block
_exptl_crystal_F_000 750
_exptl_crystal_size_max 0.20
_exptl_crystal_size_mid 0.20
_exptl_crystal_size_min 0.18
_refine_diff_density_max 2.364
_refine_diff_density_min -4.184
_refine_diff_density_rms 0.333
_refine_ls_extinction_method none
_refine_ls_goodness_of_fit_ref 1.004
_refine_ls_hydrogen_treatment constr
_refine_ls_matrix_type full
_refine_ls_number_parameters 289
_refine_ls_number_reflns 4559
_refine_ls_number_restraints 0
_refine_ls_restrained_S_all 1.004
_refine_ls_R_factor_all 0.0426
_refine_ls_R_factor_gt 0.0395
_refine_ls_shift/su_max 0.001
_refine_ls_shift/su_mean 0.000
_refine_ls_structure_factor_coef Fsqd
_refine_ls_weighting_details 'calc w=1/[\s^2^(Fo^2^)+(0.0678P)^2^+8.0453P] where P=(Fo^2^+2Fc^2^)/3'
_refine_ls_weighting_scheme calc
_refine_ls_wR_factor_gt 0.1024
_refine_ls_wR_factor_ref 0.1111
_reflns_number_gt 4243
_reflns_number_total 4559
_reflns_threshold_expression >2sigma(I)
_cod_data_source_file cg900995u_si_002.cif
_cod_data_source_block 8-Tb
_cod_depositor_comments
;
The following automatic conversions were performed:

'_symmetry_cell_setting' value 'Triclinic' changed to 'triclinic'
according to /home/saulius/struct/CIF-dictionaries/cif_core.dic
dictionary named 'cif_core.dic' version 2.4.2 from
2011-04-26.

'_exptl_absorpt_correction_type' value 'Multi-scan'
changed to 'multi-scan' according to
/home/saulius/struct/CIF-dictionaries/cif_core.dic dictionary named
'cif_core.dic' version 2.4.2 from 2011-04-26.

Automatic conversion script
Id: cif_fix_values 1715 2011-07-08 13:25:40Z adriana 
;
_cod_original_sg_symbol_H-M P-1
_cod_database_code 4502321

loop_
_symmetry_equiv_pos_as_xyz
'x, y, z'
'-x, -y, -z'

loop_
_atom_site_label
_atom_site_type_symbol
_atom_site_fract_x
_atom_site_fract_y
_atom_site_fract_z
_atom_site_U_iso_or_equiv
_atom_site_adp_type
_atom_site_occupancy
_atom_site_symmetry_multiplicity
_atom_site_calc_flag
_atom_site_refinement_flags
Tb1 Tb 0.56107(3) 0.31799(3) 0.23770(2) 0.01484(11) Uani 1 1 d .
Tb2 Tb 0.09169(3) 0.32903(3) 0.70691(2) 0.01501(11) Uani 1 1 d .
N1 N 0.2354(6) 0.1067(5) 0.2719(5) 0.0170(10) Uani 1 1 d .
H1C H 0.3340 0.1125 0.2488 0.020 Uiso 1 1 calc R
P1 P 0.15739(17) 0.32249(15) 0.39519(13) 0.0156(3) Uani 1 1 d .
O1 O 0.1681(6) 0.3062(5) 0.5178(4) 0.0287(11) Uani 1 1 d .
O2 O 0.3042(5) 0.3409(5) 0.3030(4) 0.0237(9) Uani 1 1 d .
O3 O 0.0069(5) 0.4306(5) 0.3688(4) 0.0225(9) Uani 1 1 d .
O4 O 0.0752(6) 0.0965(5) 0.7284(6) 0.0369(14) Uani 1 1 d .
O5 O 0.1957(6) -0.1361(5) 0.7594(6) 0.0318(12) Uani 1 1 d .
O6 O 0.3195(6) 0.1366(5) 0.7505(5) 0.0297(11) Uani 1 1 d .
O7 O 0.4495(5) -0.0947(5) 0.7642(5) 0.0231(10) Uani 1 1 d .
O8 O 0.3295(5) 0.3948(5) 0.6321(4) 0.0213(9) Uani 1 1 d .
O9 O 0.4622(5) 0.5101(5) 0.6599(4) 0.0249(10) Uani 1 1 d .
O10 O 0.1217(5) 0.4389(5) 0.8392(4) 0.0243(10) Uani 1 1 d .
O11 O 0.2352(5) 0.5770(5) 0.8573(4) 0.0245(10) Uani 1 1 d .
O12 O 0.4294(6) 0.5466(5) 0.1376(4) 0.0241(10) Uani 1 1 d .
O13 O 0.3952(5) 0.6780(5) -0.0345(4) 0.0217(9) Uani 1 1 d .
O14 O -0.0689(6) 0.2923(6) 0.9100(5) 0.0347(12) Uani 1 1 d .
O15 O -0.1572(5) 0.3450(5) 0.6983(5) 0.0258(10) Uani 1 1 d .
O16 O 0.5415(8) 0.2156(6) 0.4475(5) 0.0411(14) Uani 1 1 d .
O17 O 0.2508(7) 0.6725(6) 0.4811(5) 0.0376(12) Uani 1 1 d .
H17A H 0.2220 0.6671 0.4254 0.045 Uiso 1 1 d R
H17B H 0.2738 0.5927 0.5246 0.045 Uiso 1 1 d R
C1 C 0.1570(8) 0.1490(7) 0.3908(6) 0.0239(13) Uani 1 1 d .
H1A H 0.2105 0.0789 0.4465 0.029 Uiso 1 1 calc R
H1B H 0.0488 0.1503 0.4151 0.029 Uiso 1 1 calc R
C2 C 0.2538(9) -0.0436(7) 0.2792(6) 0.0287(14) Uani 1 1 d .
H2A H 0.1508 -0.0544 0.3038 0.034 Uiso 1 1 calc R
H2B H 0.3106 -0.1033 0.3366 0.034 Uiso 1 1 calc R
C3 C 0.3446(9) -0.0872(8) 0.1588(7) 0.0347(17) Uani 1 1 d .
H3A H 0.4509 -0.0848 0.1385 0.042 Uiso 1 1 calc R
H3B H 0.3521 -0.1830 0.1628 0.042 Uiso 1 1 calc R
C4 C 0.2684(10) 0.0051(10) 0.0667(8) 0.042(2) Uani 1 1 d .
H4A H 0.1665 -0.0047 0.0821 0.051 Uiso 1 1 calc R
H4B H 0.3328 -0.0226 -0.0086 0.051 Uiso 1 1 calc R
C5 C 0.2465(10) 0.1582(9) 0.0625(7) 0.0367(17) Uani 1 1 d .
H5A H 0.1910 0.2182 0.0044 0.044 Uiso 1 1 calc R
H5B H 0.3488 0.1699 0.0396 0.044 Uiso 1 1 calc R
C6 C 0.1537(8) 0.2012(8) 0.1814(6) 0.0279(14) Uani 1 1 d .
H6A H 0.1436 0.2974 0.1785 0.033 Uiso 1 1 calc R
H6B H 0.0487 0.1959 0.2019 0.033 Uiso 1 1 calc R
C7 C 0.1874(7) -0.0109(7) 0.7472(6) 0.0226(13) Uani 1 1 d .
C8 C 0.3314(7) 0.0135(7) 0.7545(6) 0.0188(12) Uani 1 1 d .
C9 C 0.3513(7) 0.4620(6) 0.6892(6) 0.0187(11) Uani 1 1 d .
C10 C 0.2238(7) 0.4948(6) 0.8069(6) 0.0187(11) Uani 1 1 d .
C11 C 0.4491(7) 0.5655(6) 0.0298(6) 0.0187(12) Uani 1 1 d .

loop_
_atom_site_aniso_label
_atom_site_aniso_U_11
_atom_site_aniso_U_22
_atom_site_aniso_U_33
_atom_site_aniso_U_23
_atom_site_aniso_U_13
_atom_site_aniso_U_12
Tb1 0.01421(15) 0.01394(16) 0.01634(17) -0.00596(11) -0.00267(11) -0.00356(11)
Tb2 0.01392(15) 0.01453(16) 0.01689(17) -0.00661(11) -0.00329(11) -0.00306(11)
N1 0.016(2) 0.018(2) 0.020(3) -0.010(2) -0.0026(19) -0.0058(19)
P1 0.0148(6) 0.0144(7) 0.0164(7) -0.0074(6) -0.0021(5) -0.0022(5)
O1 0.037(3) 0.030(3) 0.019(2) -0.013(2) -0.007(2) -0.007(2)
O2 0.017(2) 0.022(2) 0.028(3) -0.0085(19) 0.0014(18) -0.0056(17)
O3 0.0163(19) 0.017(2) 0.031(3) -0.0060(18) -0.0049(18) -0.0019(16)
O4 0.022(2) 0.019(2) 0.074(4) -0.003(2) -0.026(3) -0.0032(19)
O5 0.019(2) 0.018(2) 0.060(4) -0.009(2) -0.012(2) -0.0050(18)
O6 0.026(2) 0.017(2) 0.052(3) -0.009(2) -0.019(2) -0.0028(18)
O7 0.018(2) 0.016(2) 0.039(3) -0.0102(19) -0.0123(19) -0.0012(17)
O8 0.021(2) 0.026(2) 0.020(2) -0.0102(19) -0.0039(17) -0.0093(18)
O9 0.024(2) 0.034(3) 0.021(2) -0.012(2) 0.0019(18) -0.015(2)
O10 0.027(2) 0.027(2) 0.022(2) -0.0091(19) -0.0006(18) -0.0152(19)
O11 0.024(2) 0.030(2) 0.025(2) -0.015(2) 0.0015(18) -0.0149(19)
O12 0.029(2) 0.021(2) 0.016(2) -0.0072(18) -0.0008(18) -0.0042(18)
O13 0.026(2) 0.015(2) 0.019(2) -0.0074(17) -0.0048(18) 0.0004(17)
O14 0.032(3) 0.053(3) 0.026(3) -0.014(2) 0.000(2) -0.023(2)
O15 0.0156(19) 0.029(2) 0.035(3) -0.017(2) -0.0061(19) -0.0013(18)
O16 0.059(4) 0.030(3) 0.022(3) -0.002(2) -0.011(3) -0.004(3)
O17 0.044(3) 0.035(3) 0.031(3) -0.003(2) -0.015(2) -0.009(2)
C1 0.030(3) 0.023(3) 0.020(3) -0.011(3) 0.001(3) -0.012(3)
C2 0.039(4) 0.018(3) 0.028(4) -0.008(3) -0.001(3) -0.012(3)
C3 0.038(4) 0.028(4) 0.037(4) -0.025(3) 0.006(3) -0.010(3)
C4 0.046(4) 0.055(5) 0.037(4) -0.034(4) -0.008(4) -0.012(4)
C5 0.046(4) 0.042(4) 0.022(4) -0.006(3) -0.012(3) -0.011(4)
C6 0.026(3) 0.030(3) 0.026(4) -0.008(3) -0.012(3) -0.001(3)
C7 0.018(3) 0.020(3) 0.031(4) -0.007(3) -0.004(2) -0.006(2)
C8 0.018(3) 0.019(3) 0.022(3) -0.007(2) -0.009(2) -0.004(2)
C9 0.018(3) 0.019(3) 0.018(3) -0.002(2) -0.005(2) -0.006(2)
C10 0.017(3) 0.021(3) 0.018(3) -0.005(2) -0.006(2) -0.005(2)
C11 0.017(3) 0.020(3) 0.020(3) -0.009(2) -0.001(2) -0.007(2)

loop_
_atom_type_symbol
_atom_type_description
_atom_type_scat_dispersion_real
_atom_type_scat_dispersion_imag
_atom_type_scat_source
C C 0.0033 0.0016 'International Tables Vol C Tables 4.2.6.8 and 6.1.1.4'
H H 0.0000 0.0000 'International Tables Vol C Tables 4.2.6.8 and 6.1.1.4'
N N 0.0061 0.0033 'International Tables Vol C Tables 4.2.6.8 and 6.1.1.4'
O O 0.0106 0.0060 'International Tables Vol C Tables 4.2.6.8 and 6.1.1.4'
P P 0.1023 0.0942 'International Tables Vol C Tables 4.2.6.8 and 6.1.1.4'
Tb Tb -0.1723 4.1537 'International Tables Vol C Tables 4.2.6.8 and 6.1.1.4'

loop_
_geom_angle_atom_site_label_1
_geom_angle_atom_site_label_2
_geom_angle_atom_site_label_3
_geom_angle
_geom_angle_site_symmetry_1
_geom_angle_site_symmetry_3
O2 Tb1 O5 137.30(17) . 2_656
O2 Tb1 O9 94.69(16) . 2_666
O5 Tb1 O9 107.87(17) 2_656 2_666
O2 Tb1 O13 99.99(17) . 2_665
O5 Tb1 O13 91.55(19) 2_656 2_665
O9 Tb1 O13 131.64(16) 2_666 2_665
O2 Tb1 O7 74.85(16) . 2_656
O5 Tb1 O7 67.94(16) 2_656 2_656
O9 Tb1 O7 151.23(18) 2_666 2_656
O13 Tb1 O7 77.03(17) 2_665 2_656
O2 Tb1 O11 149.59(17) . 2_666
O5 Tb1 O11 73.06(17) 2_656 2_666
O9 Tb1 O11 68.18(15) 2_666 2_666
O13 Tb1 O11 76.55(16) 2_665 2_666
O7 Tb1 O11 131.62(16) 2_656 2_666
O2 Tb1 O12 75.14(17) . .
O5 Tb1 O12 145.61(18) 2_656 .
O9 Tb1 O12 72.83(16) 2_666 .
O13 Tb1 O12 67.10(15) 2_665 .
O7 Tb1 O12 127.50(16) 2_656 .
O11 Tb1 O12 75.80(17) 2_666 .
O2 Tb1 O16 79.9(2) . .
O5 Tb1 O16 74.6(2) 2_656 .
O9 Tb1 O16 70.35(18) 2_666 .
O13 Tb1 O16 157.54(17) 2_665 .
O7 Tb1 O16 81.35(19) 2_656 .
O11 Tb1 O16 114.7(2) 2_666 .
O12 Tb1 O16 133.10(17) . .
O1 Tb2 O3 83.14(18) . 2_566
O1 Tb2 O15 83.97(18) . .
O3 Tb2 O15 79.45(16) 2_566 .
O1 Tb2 O10 142.51(18) . .
O3 Tb2 O10 77.65(17) 2_566 .
O15 Tb2 O10 122.86(16) . .
O1 Tb2 O6 93.27(19) . .
O3 Tb2 O6 145.69(16) 2_566 .
O15 Tb2 O6 134.29(17) . .
O10 Tb2 O6 85.24(17) . .
O1 Tb2 O8 77.88(17) . .
O3 Tb2 O8 77.95(15) 2_566 .
O15 Tb2 O8 152.45(18) . .
O10 Tb2 O8 66.83(15) . .
O6 Tb2 O8 67.97(17) . .
O1 Tb2 O4 79.9(2) . .
O3 Tb2 O4 145.03(17) 2_566 .
O15 Tb2 O4 68.54(16) . .
O10 Tb2 O4 131.7(2) . .
O6 Tb2 O4 66.08(16) . .
O8 Tb2 O4 127.09(16) . .
O1 Tb2 O14 152.19(18) . .
O3 Tb2 O14 107.02(18) 2_566 .
O15 Tb2 O14 72.97(18) . .
O10 Tb2 O14 65.17(16) . .
O6 Tb2 O14 92.0(2) . .
O8 Tb2 O14 129.07(16) . .
O4 Tb2 O14 77.3(2) . .
C6 N1 C1 113.2(5) . .
C6 N1 C2 111.4(5) . .
C1 N1 C2 110.3(5) . .
C6 N1 H1C 107.2 . .
C1 N1 H1C 107.2 . .
C2 N1 H1C 107.2 . .
O2 P1 O1 112.0(3) . .
O2 P1 O3 112.8(3) . .
O1 P1 O3 114.9(3) . .
O2 P1 C1 105.7(3) . .
O1 P1 C1 103.1(3) . .
O3 P1 C1 107.3(3) . .
P1 O1 Tb2 159.1(3) . .
P1 O2 Tb1 154.2(3) . .
P1 O3 Tb2 139.5(3) . 2_566
C7 O4 Tb2 120.0(4) . .
C7 O5 Tb1 119.5(4) . 2_656
C8 O6 Tb2 120.3(4) . .
C8 O7 Tb1 118.9(4) . 2_656
C9 O8 Tb2 118.8(4) . .
C9 O9 Tb1 118.6(4) . 2_666
C10 O10 Tb2 120.3(4) . .
C10 O11 Tb1 118.6(4) . 2_666
C11 O12 Tb1 119.6(4) . .
C11 O13 Tb1 120.1(4) . 2_665
H17A O17 H17B 109.9 . .
N1 C1 P1 113.5(4) . .
N1 C1 H1A 108.9 . .
P1 C1 H1A 108.9 . .
N1 C1 H1B 108.9 . .
P1 C1 H1B 108.9 . .
H1A C1 H1B 107.7 . .
N1 C2 C3 109.3(6) . .
N1 C2 H2A 109.8 . .
C3 C2 H2A 109.8 . .
N1 C2 H2B 109.8 . .
C3 C2 H2B 109.8 . .
H2A C2 H2B 108.3 . .
C4 C3 C2 112.2(6) . .
C4 C3 H3A 109.2 . .
C2 C3 H3A 109.2 . .
C4 C3 H3B 109.2 . .
C2 C3 H3B 109.2 . .
H3A C3 H3B 107.9 . .
C3 C4 C5 110.6(6) . .
C3 C4 H4A 109.5 . .
C5 C4 H4A 109.5 . .
C3 C4 H4B 109.5 . .
C5 C4 H4B 109.5 . .
H4A C4 H4B 108.1 . .
C4 C5 C6 110.4(7) . .
C4 C5 H5A 109.6 . .
C6 C5 H5A 109.6 . .
C4 C5 H5B 109.6 . .
C6 C5 H5B 109.6 . .
H5A C5 H5B 108.1 . .
N1 C6 C5 110.0(6) . .
N1 C6 H6A 109.7 . .
C5 C6 H6A 109.7 . .
N1 C6 H6B 109.7 . .
C5 C6 H6B 109.7 . .
H6A C6 H6B 108.2 . .
O4 C7 O5 126.9(6) . .
O4 C7 C8 116.1(6) . .
O5 C7 C8 117.0(6) . .
O6 C8 O7 126.9(6) . .
O6 C8 C7 117.2(6) . .
O7 C8 C7 115.9(6) . .
O8 C9 O9 126.7(6) . .
O8 C9 C10 116.4(5) . .
O9 C9 C10 116.8(5) . .
O10 C10 O11 127.2(6) . .
O10 C10 C9 116.3(5) . .
O11 C10 C9 116.4(5) . .
O12 C11 O13 127.0(5) . .
O12 C11 C11 115.9(7) . 2_665
O13 C11 C11 117.1(7) . 2_665

loop_
_geom_bond_atom_site_label_1
_geom_bond_atom_site_label_2
_geom_bond_distance
_geom_bond_site_symmetry_2
Tb1 O2 2.243(4) .
Tb1 O5 2.363(5) 2_656
Tb1 O9 2.389(4) 2_666
Tb1 O13 2.388(5) 2_665
Tb1 O7 2.399(4) 2_656
Tb1 O11 2.407(4) 2_666
Tb1 O12 2.430(5) .
Tb1 O16 2.481(6) .
Tb2 O1 2.244(5) .
Tb2 O3 2.355(4) 2_566
Tb2 O15 2.365(4) .
Tb2 O10 2.400(5) .
Tb2 O6 2.421(5) .
Tb2 O8 2.440(4) .
Tb2 O4 2.448(5) .
Tb2 O14 2.457(5) .
N1 C6 1.489(9) .
N1 C1 1.501(8) .
N1 C2 1.500(8) .
N1 H1C 0.9100 .
P1 O2 1.512(5) .
P1 O1 1.511(5) .
P1 O3 1.517(4) .
P1 C1 1.844(6) .
O3 Tb2 2.355(4) 2_566
O4 C7 1.245(8) .
O5 C7 1.255(8) .
O5 Tb1 2.363(5) 2_656
O6 C8 1.242(8) .
O7 C8 1.261(8) .
O7 Tb1 2.399(4) 2_656
O8 C9 1.245(8) .
O9 C9 1.254(7) .
O9 Tb1 2.389(4) 2_666
O10 C10 1.231(7) .
O11 C10 1.255(7) .
O11 Tb1 2.407(4) 2_666
O12 C11 1.245(8) .
O13 C11 1.253(8) .
O13 Tb1 2.388(5) 2_665
O17 H17A 0.8500 .
O17 H17B 0.8500 .
C1 H1A 0.9700 .
C1 H1B 0.9700 .
C2 C3 1.531(10) .
C2 H2A 0.9700 .
C2 H2B 0.9700 .
C3 C4 1.472(13) .
C3 H3A 0.9700 .
C3 H3B 0.9700 .
C4 C5 1.528(12) .
C4 H4A 0.9700 .
C4 H4B 0.9700 .
C5 C6 1.517(10) .
C5 H5A 0.9700 .
C5 H5B 0.9700 .
C6 H6A 0.9700 .
C6 H6B 0.9700 .
C7 C8 1.538(9) .
C9 C10 1.561(9) .
C11 C11 1.549(11) 2_665

loop_
_geom_torsion_atom_site_label_1
_geom_torsion_atom_site_label_2
_geom_torsion_atom_site_label_3
_geom_torsion_atom_site_label_4
_geom_torsion
_geom_torsion_site_symmetry_1
_geom_torsion_site_symmetry_4
O2 P1 O1 Tb2 142.1(9) . .
O3 P1 O1 Tb2 11.7(10) . .
C1 P1 O1 Tb2 -104.6(9) . .
O3 Tb2 O1 P1 -51.3(9) 2_566 .
O15 Tb2 O1 P1 28.8(9) . .
O10 Tb2 O1 P1 -110.6(9) . .
O6 Tb2 O1 P1 163.0(9) . .
O8 Tb2 O1 P1 -130.4(10) . .
O4 Tb2 O1 P1 98.0(10) . .
O14 Tb2 O1 P1 62.5(11) . .
O1 P1 O2 Tb1 24.0(7) . .
O3 P1 O2 Tb1 155.5(6) . .
C1 P1 O2 Tb1 -87.5(7) . .
O5 Tb1 O2 P1 50.6(8) 2_656 .
O9 Tb1 O2 P1 -72.3(7) 2_666 .
O13 Tb1 O2 P1 154.0(6) 2_665 .
O7 Tb1 O2 P1 80.5(6) 2_656 .
O11 Tb1 O2 P1 -125.6(6) 2_666 .
O12 Tb1 O2 P1 -143.1(7) . .
O16 Tb1 O2 P1 -3.2(6) . .
O2 P1 O3 Tb2 -38.8(5) . 2_566
O1 P1 O3 Tb2 91.2(5) . 2_566
C1 P1 O3 Tb2 -154.9(4) . 2_566
O1 Tb2 O4 C7 95.9(6) . .
O3 Tb2 O4 C7 158.2(5) 2_566 .
O15 Tb2 O4 C7 -176.7(7) . .
O10 Tb2 O4 C7 -61.2(7) . .
O6 Tb2 O4 C7 -2.3(6) . .
O8 Tb2 O4 C7 29.5(7) . .
O14 Tb2 O4 C7 -100.2(6) . .
O1 Tb2 O6 C8 -71.9(6) . .
O3 Tb2 O6 C8 -154.5(5) 2_566 .
O15 Tb2 O6 C8 12.9(7) . .
O10 Tb2 O6 C8 145.7(6) . .
O8 Tb2 O6 C8 -147.4(6) . .
O4 Tb2 O6 C8 5.6(5) . .
O14 Tb2 O6 C8 80.8(6) . .
O1 Tb2 O8 C9 161.7(5) . .
O3 Tb2 O8 C9 76.2(5) 2_566 .
O15 Tb2 O8 C9 111.8(5) . .
O10 Tb2 O8 C9 -5.3(4) . .
O6 Tb2 O8 C9 -99.7(5) . .
O4 Tb2 O8 C9 -131.0(5) . .
O14 Tb2 O8 C9 -26.0(6) . .
O1 Tb2 O10 C10 -11.2(6) . .
O3 Tb2 O10 C10 -72.1(5) 2_566 .
O15 Tb2 O10 C10 -140.7(5) . .
O6 Tb2 O10 C10 78.0(5) . .
O8 Tb2 O10 C10 10.0(5) . .
O4 Tb2 O10 C10 129.8(5) . .
O14 Tb2 O10 C10 172.4(5) . .
O2 Tb1 O12 C11 -111.7(5) . .
O5 Tb1 O12 C11 51.8(6) 2_656 .
O9 Tb1 O12 C11 148.5(5) 2_666 .
O13 Tb1 O12 C11 -3.8(4) 2_665 .
O7 Tb1 O12 C11 -54.6(5) 2_656 .
O11 Tb1 O12 C11 77.4(5) 2_666 .
O16 Tb1 O12 C11 -171.9(4) . .
C6 N1 C1 P1 -63.4(6) . .
C2 N1 C1 P1 170.9(5) . .
O2 P1 C1 N1 -29.9(5) . .
O1 P1 C1 N1 -147.6(5) . .
O3 P1 C1 N1 90.8(5) . .
C6 N1 C2 C3 57.4(8) . .
C1 N1 C2 C3 -175.9(6) . .
N1 C2 C3 C4 -56.2(8) . .
C2 C3 C4 C5 55.8(9) . .
C3 C4 C5 C6 -56.1(9) . .
C1 N1 C6 C5 175.7(6) . .
C2 N1 C6 C5 -59.2(8) . .
C4 C5 C6 N1 57.4(8) . .
Tb2 O4 C7 O5 -179.6(6) . .
Tb2 O4 C7 C8 -0.5(9) . .
Tb1 O5 C7 O4 169.7(6) 2_656 .
Tb1 O5 C7 C8 -9.4(9) 2_656 .
Tb2 O6 C8 O7 172.2(5) . .
Tb2 O6 C8 C7 -7.9(8) . .
Tb1 O7 C8 O6 -177.8(6) 2_656 .
Tb1 O7 C8 C7 2.4(8) 2_656 .
O4 C7 C8 O6 5.6(10) . .
O5 C7 C8 O6 -175.2(7) . .
O4 C7 C8 O7 -174.6(6) . .
O5 C7 C8 O7 4.6(10) . .
Tb2 O8 C9 O9 -175.9(5) . .
Tb2 O8 C9 C10 1.5(7) . .
Tb1 O9 C9 O8 164.8(5) 2_666 .
Tb1 O9 C9 C10 -12.6(7) 2_666 .
Tb2 O10 C10 O11 166.0(5) . .
Tb2 O10 C10 C9 -12.8(7) . .
Tb1 O11 C10 O10 -175.3(5) 2_666 .
Tb1 O11 C10 C9 3.5(7) 2_666 .
O8 C9 C10 O10 7.4(8) . .
O9 C9 C10 O10 -174.9(6) . .
O8 C9 C10 O11 -171.5(6) . .
O9 C9 C10 O11 6.1(8) . .
Tb1 O12 C11 O13 -176.7(5) . .
Tb1 O12 C11 C11 3.6(8) . 2_665
Tb1 O13 C11 O12 -176.4(5) 2_665 .
Tb1 O13 C11 C11 3.2(8) 2_665 2_665
